data_1546159
loop_
_publ_author_name
'Kachi-Terajima, Chihiro'
'Ishii, Rikako'
'Tojo, Yoshiaki'
'Fukuda, Masato'
'Kitagawa, Yasutaka'
'Asaoka, Mizuki'
'Miyasaka, Hitoshi'

_publ_section_title
;
 Ferromagnetic Exchange Coupling in a Family of MnIII Salen-Type
 Schiff-Base Out-of-Plane Dimers
;
_journal_name_full 'The Journal of Physical Chemistry C'
_journal_paper_doi 10.1021/acs.jpcc.7b03336
_journal_year 2017
_chemical_formula_moiety 'C20 H22 Cl3 Mn N2 O7'
_chemical_formula_sum 'C20 H22 Cl3 Mn N2 O7'
_chemical_formula_weight 563.70
_space_group_IT_number 14
_symmetry_cell_setting monoclinic
_symmetry_Int_Tables_number 14
_symmetry_space_group_name_Hall '-P 2ybc'
_symmetry_space_group_name_H-M 'P 1 21/c 1'
_atom_sites_solution_hydrogens geom
_atom_sites_solution_primary direct
_atom_sites_solution_secondary difmap
_cell_angle_alpha 90.0000
_cell_angle_beta 90.0406(14)
_cell_angle_gamma 90.0000
_cell_formula_units_Z 4
_cell_length_a 7.324(3)
_cell_length_b 15.433(7)
_cell_length_c 19.273(8)
_cell_measurement_reflns_used 8289
_cell_measurement_temperature 103
_cell_measurement_theta_max 31.00
_cell_measurement_theta_min 3.98
_cell_volume 2178.5(16)
_computing_cell_refinement CrystalClear
_computing_data_collection 'CrystalClear (Rigaku Corp., 2000)'
_computing_data_reduction CrystalClear
_computing_molecular_graphics 'CrystalStructure 4.0'
_computing_publication_material 'CrystalStructure 4.0 (Rigaku, 2010)'
_computing_structure_refinement 'SHELXL97 (Sheldrick, 2008)'
_computing_structure_solution 'SIR92 (Altomare, et al., 1994)'
_diffrn_ambient_temperature 103
_diffrn_detector_area_resol_mean 7.314
_diffrn_measured_fraction_theta_full 0.983
_diffrn_measured_fraction_theta_max 0.983
_diffrn_measurement_device_type 'Rigaku Saturn70'
_diffrn_measurement_method \w
_diffrn_radiation_type 'Mo K\a'
_diffrn_radiation_wavelength 0.71070
_diffrn_reflns_av_R_equivalents 0.0221
_diffrn_reflns_limit_h_max 8
_diffrn_reflns_limit_h_min -9
_diffrn_reflns_limit_k_max 17
_diffrn_reflns_limit_k_min -20
_diffrn_reflns_limit_l_max 25
_diffrn_reflns_limit_l_min -25
_diffrn_reflns_number 17493
_diffrn_reflns_theta_full 27.50
_diffrn_reflns_theta_max 27.50
_diffrn_standards_number 0
_exptl_absorpt_coefficient_mu 1.021
_exptl_absorpt_correction_T_max 0.903
_exptl_absorpt_correction_T_min 0.761
_exptl_absorpt_correction_type multi-scan
_exptl_absorpt_process_details 'REQAB (Rigaku, 1998)'
_exptl_crystal_colour brown
_exptl_crystal_density_diffrn 1.719
_exptl_crystal_density_method 'not measured'
_exptl_crystal_description prism
_exptl_crystal_F_000 1152.00
_exptl_crystal_size_max 0.250
_exptl_crystal_size_mid 0.100
_exptl_crystal_size_min 0.100
_refine_diff_density_max 0.430
_refine_diff_density_min -0.480
_refine_ls_extinction_method none
_refine_ls_goodness_of_fit_ref 1.066
_refine_ls_hydrogen_treatment constr
_refine_ls_number_parameters 306
_refine_ls_number_reflns 4922
_refine_ls_number_restraints 0
_refine_ls_R_factor_gt 0.0286
_refine_ls_shift/su_max 0.001
_refine_ls_structure_factor_coef Fsqd
_refine_ls_weighting_details 'w = 1/[\s^2^(Fo^2^)+(0.0282P)^2^+2.1930P] where P=(Fo^2^+2Fc^2^)/3'
_refine_ls_weighting_scheme calc
_refine_ls_wR_factor_ref 0.0693
_reflns_number_gt 4636
_reflns_number_total 4922
_reflns_threshold_expression F^2^>2.0\s(F^2^)
_cod_data_source_file jp7b03336_si_003.cif
_cod_data_source_block '_Mn5ClsaltmenH2OClO4'
_cod_database_code 1546159

loop_
_symmetry_equiv_pos_site_id
_symmetry_equiv_pos_as_xyz
1 +X,+Y,+Z
2 -X,1/2+Y,1/2-Z
3 -X,-Y,-Z
4 +X,1/2-Y,1/2+Z

loop_
_atom_site_label
_atom_site_type_symbol
_atom_site_fract_x
_atom_site_fract_y
_atom_site_fract_z
_atom_site_U_iso_or_equiv
_atom_site_adp_type
_atom_site_occupancy
_atom_site_symmetry_multiplicity
_atom_site_calc_flag
_atom_site_refinement_flags
Mn(1) Mn 0.16348(3) 0.494781(15) 0.439144(11) 0.00976(7) Uani 1.0 4 d .
Cl(1) Cl 0.15183(6) 0.93639(3) 0.55553(2) 0.02101(10) Uani 1.0 4 d .
Cl(2) Cl 0.37477(6) 0.04012(3) 0.39490(2) 0.01871(9) Uani 1.0 4 d .
Cl(21) Cl 0.46933(5) 0.78605(2) 0.311054(19) 0.01467(9) Uani 1.0 4 d .
O(1) O 0.12483(15) 0.55876(7) 0.52308(5) 0.0123(3) Uani 1.0 4 d .
O(2) O 0.27765(15) 0.40136(7) 0.48565(6) 0.0133(3) Uani 1.0 4 d .
O(3) O 0.43274(16) 0.55962(8) 0.42551(6) 0.0150(3) Uani 1.0 4 d .
O(22) O 0.4026(3) 0.85399(10) 0.35386(8) 0.0408(4) Uani 1.0 4 d .
O(23) O 0.66550(18) 0.78240(11) 0.31481(7) 0.0315(4) Uani 1.0 4 d .
O(24) O 0.41303(19) 0.79930(9) 0.24052(6) 0.0264(3) Uani 1.0 4 d .
O(25) O 0.3988(2) 0.70476(9) 0.33624(7) 0.0297(4) Uani 1.0 4 d .
N(1) N 0.06291(17) 0.59013(9) 0.38115(6) 0.0110(3) Uani 1.0 4 d .
N(2) N 0.15760(17) 0.43352(9) 0.34898(6) 0.0110(3) Uani 1.0 4 d .
C(1) C 0.1488(2) 0.64489(10) 0.52649(8) 0.0120(3) Uani 1.0 4 d .
C(2) C 0.2110(2) 0.68213(11) 0.58865(8) 0.0135(3) Uani 1.0 4 d .
C(3) C 0.2156(2) 0.77123(11) 0.59683(8) 0.0142(3) Uani 1.0 4 d .
C(4) C 0.1584(3) 0.82495(10) 0.54303(8) 0.0144(3) Uani 1.0 4 d .
C(5) C 0.1072(3) 0.79066(10) 0.47997(8) 0.0141(3) Uani 1.0 4 d .
C(6) C 0.1041(2) 0.70017(10) 0.47048(8) 0.0127(3) Uani 1.0 4 d .
C(7) C 0.0496(2) 0.66866(10) 0.40285(8) 0.0128(3) Uani 1.0 4 d .
C(8) C -0.0057(2) 0.56518(10) 0.31008(8) 0.0117(3) Uani 1.0 4 d .
C(9) C 0.0088(3) 0.64062(11) 0.25875(8) 0.0147(3) Uani 1.0 4 d .
C(10) C -0.2071(3) 0.54147(11) 0.31969(8) 0.0156(3) Uani 1.0 4 d .
C(11) C 0.1146(2) 0.48700(10) 0.28523(8) 0.0115(3) Uani 1.0 4 d .
C(12) C 0.2994(3) 0.51619(11) 0.25582(8) 0.0146(3) Uani 1.0 4 d .
C(13) C 0.0135(3) 0.43330(11) 0.23028(8) 0.0153(3) Uani 1.0 4 d .
C(14) C 0.2115(2) 0.35444(10) 0.34047(8) 0.0123(3) Uani 1.0 4 d .
C(15) C 0.2723(2) 0.29557(10) 0.39351(8) 0.0120(3) Uani 1.0 4 d .
C(16) C 0.3015(3) 0.20889(10) 0.37326(8) 0.0142(3) Uani 1.0 4 d .
C(17) C 0.3498(2) 0.14731(10) 0.42121(8) 0.0144(3) Uani 1.0 4 d .
C(18) C 0.3774(3) 0.17030(11) 0.49063(8) 0.0154(3) Uani 1.0 4 d .
C(19) C 0.3539(3) 0.25580(11) 0.51070(8) 0.0147(3) Uani 1.0 4 d .
C(20) C 0.3000(2) 0.32009(10) 0.46328(8) 0.0120(3) Uani 1.0 4 d .
H(2) H 0.2503 0.6458 0.6255 0.0161 Uiso 1.0 4 calc R
H(3) H 0.2578 0.7957 0.6391 0.0170 Uiso 1.0 4 calc R
H(3A) H 0.5125 0.5645 0.4527 0.0360 Uiso 1.0 4 calc R
H(3B) H 0.4332 0.6061 0.4033 0.0444 Uiso 1.0 4 calc R
H(5) H 0.0739 0.8280 0.4429 0.0169 Uiso 1.0 4 calc R
H(7) H -0.0007 0.7098 0.3716 0.0154 Uiso 1.0 4 calc R
H(9A) H 0.1313 0.6660 0.2615 0.0176 Uiso 1.0 4 calc R
H(9B) H -0.0823 0.6848 0.2704 0.0176 Uiso 1.0 4 calc R
H(9C) H -0.0132 0.6193 0.2116 0.0176 Uiso 1.0 4 calc R
H(10A) H -0.2171 0.4922 0.3515 0.0187 Uiso 1.0 4 calc R
H(10B) H -0.2602 0.5259 0.2747 0.0187 Uiso 1.0 4 calc R
H(10C) H -0.2730 0.5912 0.3390 0.0187 Uiso 1.0 4 calc R
H(12A) H 0.3557 0.5580 0.2876 0.0175 Uiso 1.0 4 calc R
H(12B) H 0.2808 0.5434 0.2104 0.0175 Uiso 1.0 4 calc R
H(12C) H 0.3796 0.4658 0.2507 0.0175 Uiso 1.0 4 calc R
H(13A) H -0.0321 0.4718 0.1937 0.0183 Uiso 1.0 4 calc R
H(13B) H -0.0893 0.4031 0.2520 0.0183 Uiso 1.0 4 calc R
H(13C) H 0.0975 0.3908 0.2101 0.0183 Uiso 1.0 4 calc R
H(14) H 0.2110 0.3330 0.2943 0.0147 Uiso 1.0 4 calc R
H(16) H 0.2875 0.1930 0.3259 0.0170 Uiso 1.0 4 calc R
H(18) H 0.4120 0.1277 0.5237 0.0185 Uiso 1.0 4 calc R
H(19) H 0.3746 0.2713 0.5577 0.0176 Uiso 1.0 4 calc R

loop_
_atom_site_aniso_label
_atom_site_aniso_U_11
_atom_site_aniso_U_22
_atom_site_aniso_U_33
_atom_site_aniso_U_12
_atom_site_aniso_U_13
_atom_site_aniso_U_23
Mn(1) 0.01037(12) 0.01286(12) 0.00606(11) 0.00003(8) -0.00041(8) 0.00046(8)
Cl(1) 0.0286(3) 0.01419(18) 0.02025(19) 0.00044(16) -0.00249(16) -0.00272(14)
Cl(2) 0.0225(2) 0.01398(18) 0.01969(19) 0.00278(15) -0.00037(15) -0.00191(14)
Cl(21) 0.01717(19) 0.01446(18) 0.01238(17) -0.00031(14) 0.00134(14) 0.00204(13)
O(1) 0.0140(6) 0.0147(6) 0.0081(5) -0.0030(4) 0.0006(4) 0.0004(4)
O(2) 0.0157(6) 0.0140(6) 0.0102(5) 0.0000(5) -0.0028(4) 0.0003(4)
O(3) 0.0114(6) 0.0191(6) 0.0144(6) -0.0028(5) -0.0029(5) 0.0029(5)
O(22) 0.0618(11) 0.0308(8) 0.0297(8) 0.0180(8) 0.0008(8) -0.0100(7)
O(23) 0.0160(7) 0.0529(10) 0.0256(7) -0.0045(6) -0.0003(6) 0.0150(7)
O(24) 0.0267(7) 0.0389(8) 0.0135(6) 0.0019(6) -0.0033(5) 0.0055(6)
O(25) 0.0334(8) 0.0236(7) 0.0319(8) -0.0119(6) -0.0088(6) 0.0123(6)
N(1) 0.0090(6) 0.0171(7) 0.0070(6) 0.0002(5) -0.0001(5) 0.0009(5)
N(2) 0.0096(6) 0.0155(7) 0.0081(6) -0.0008(5) -0.0012(5) 0.0014(5)
C(1) 0.0089(7) 0.0155(8) 0.0117(7) -0.0008(6) 0.0021(6) -0.0006(6)
C(2) 0.0115(8) 0.0187(8) 0.0102(7) -0.0010(6) 0.0003(6) 0.0007(6)
C(3) 0.0116(8) 0.0197(8) 0.0114(7) -0.0014(6) 0.0015(6) -0.0037(6)
C(4) 0.0129(8) 0.0129(7) 0.0174(8) -0.0007(6) 0.0025(6) -0.0020(6)
C(5) 0.0132(8) 0.0169(8) 0.0122(7) 0.0008(6) 0.0008(6) 0.0016(6)
C(6) 0.0107(7) 0.0171(8) 0.0102(7) -0.0010(6) 0.0007(6) -0.0003(6)
C(7) 0.0115(7) 0.0166(8) 0.0105(7) 0.0001(6) 0.0005(6) 0.0024(6)
C(8) 0.0119(7) 0.0159(8) 0.0075(7) 0.0005(6) -0.0014(6) 0.0004(6)
C(9) 0.0165(8) 0.0182(8) 0.0093(7) 0.0033(6) -0.0008(6) 0.0015(6)
C(10) 0.0106(8) 0.0218(8) 0.0143(8) 0.0001(6) -0.0015(6) -0.0008(6)
C(11) 0.0119(7) 0.0162(7) 0.0063(7) 0.0012(6) -0.0007(6) 0.0010(6)
C(12) 0.0127(8) 0.0190(8) 0.0121(7) 0.0010(6) 0.0028(6) 0.0013(6)
C(13) 0.0165(8) 0.0184(8) 0.0109(7) 0.0009(6) -0.0041(6) -0.0010(6)
C(14) 0.0109(7) 0.0169(8) 0.0091(7) -0.0025(6) 0.0005(6) -0.0006(6)
C(15) 0.0100(7) 0.0154(8) 0.0105(7) -0.0006(6) -0.0003(6) 0.0004(6)
C(16) 0.0128(8) 0.0177(8) 0.0121(7) -0.0012(6) -0.0008(6) -0.0016(6)
C(17) 0.0120(8) 0.0136(8) 0.0175(8) 0.0007(6) 0.0017(6) -0.0011(6)
C(18) 0.0148(8) 0.0181(8) 0.0135(8) 0.0010(6) -0.0004(6) 0.0030(6)
C(19) 0.0151(8) 0.0176(8) 0.0113(7) 0.0005(6) -0.0015(6) 0.0011(6)
C(20) 0.0091(7) 0.0152(7) 0.0116(7) -0.0012(6) 0.0005(6) 0.0009(6)

loop_
_atom_type_symbol
_atom_type_description
_atom_type_scat_dispersion_real
_atom_type_scat_dispersion_imag
_atom_type_scat_source
C C 0.0033 0.0016
;
International Tables for Crystallography
(1992, Vol. C, Tables 4.2.6.8 and 6.1.1.4)
;
H H 0.0000 0.0000
;
International Tables for Crystallography
(1992, Vol. C, Table 6.1.1.4)
;
N N 0.0061 0.0033
;
International Tables for Crystallography
(1992, Vol. C, Tables 4.2.6.8 and 6.1.1.4)
;
O O 0.0106 0.0060
;
International Tables for Crystallography
(1992, Vol. C, Tables 4.2.6.8 and 6.1.1.4)
;
Cl Cl 0.1484 0.1585
;
International Tables for Crystallography
(1992, Vol. C, Tables 4.2.6.8 and 6.1.1.4)
;
Mn Mn 0.3368 0.7283
;
International Tables for Crystallography
(1992, Vol. C, Tables 4.2.6.8 and 6.1.1.4)
;

loop_
_geom_angle_atom_site_label_1
_geom_angle_atom_site_label_2
_geom_angle_atom_site_label_3
_geom_angle
_geom_angle_publ_flag
_geom_angle_site_symmetry_1
_geom_angle_site_symmetry_3
O(1) Mn(1) O(1) 77.83(5) yes . 3_566
O(1) Mn(1) O(2) 93.34(6) yes . .
O(1) Mn(1) O(3) 89.97(5) yes . .
O(1) Mn(1) N(1) 92.20(6) yes . .
O(1) Mn(1) N(2) 169.85(5) yes . .
O(1) Mn(1) O(2) 88.99(5) yes 3_566 .
O(1) Mn(1) O(3) 167.73(4) yes 3_566 .
O(1) Mn(1) N(1) 95.76(5) yes 3_566 .
O(1) Mn(1) N(2) 94.81(5) yes 3_566 .
O(2) Mn(1) O(3) 90.41(6) yes . .
O(2) Mn(1) N(1) 173.36(5) yes . .
O(2) Mn(1) N(2) 93.51(6) yes . .
O(3) Mn(1) N(1) 85.92(6) yes . .
O(3) Mn(1) N(2) 97.46(5) yes . .
N(1) Mn(1) N(2) 81.50(6) yes . .
O(22) Cl(21) O(23) 110.08(10) yes . .
O(22) Cl(21) O(24) 110.25(9) yes . .
O(22) Cl(21) O(25) 108.85(10) yes . .
O(23) Cl(21) O(24) 109.84(8) yes . .
O(23) Cl(21) O(25) 107.89(9) yes . .
O(24) Cl(21) O(25) 109.89(9) yes . .
Mn(1) O(1) Mn(1) 102.17(5) yes . 3_566
Mn(1) O(1) C(1) 122.15(10) yes . .
Mn(1) O(1) C(1) 116.40(9) yes 3_566 .
Mn(1) O(2) C(20) 128.06(11) yes . .
Mn(1) N(1) C(7) 122.86(11) yes . .
Mn(1) N(1) C(8) 116.38(10) yes . .
C(7) N(1) C(8) 120.71(13) yes . .
Mn(1) N(2) C(11) 117.19(11) yes . .
Mn(1) N(2) C(14) 123.77(11) yes . .
C(11) N(2) C(14) 118.37(13) yes . .
O(1) C(1) C(2) 119.30(14) yes . .
O(1) C(1) C(6) 121.99(14) yes . .
C(2) C(1) C(6) 118.62(15) yes . .
C(1) C(2) C(3) 120.77(15) yes . .
C(2) C(3) C(4) 119.96(15) yes . .
Cl(1) C(4) C(3) 119.65(13) yes . .
Cl(1) C(4) C(5) 119.68(12) yes . .
C(3) C(4) C(5) 120.67(15) yes . .
C(4) C(5) C(6) 119.98(15) yes . .
C(1) C(6) C(5) 119.69(15) yes . .
C(1) C(6) C(7) 123.26(15) yes . .
C(5) C(6) C(7) 117.03(14) yes . .
N(1) C(7) C(6) 126.07(15) yes . .
N(1) C(8) C(9) 111.67(13) yes . .
N(1) C(8) C(10) 105.75(12) yes . .
N(1) C(8) C(11) 106.66(12) yes . .
C(9) C(8) C(10) 109.09(13) yes . .
C(9) C(8) C(11) 110.37(13) yes . .
C(10) C(8) C(11) 113.22(13) yes . .
N(2) C(11) C(8) 106.75(12) yes . .
N(2) C(11) C(12) 106.06(12) yes . .
N(2) C(11) C(13) 111.46(13) yes . .
C(8) C(11) C(12) 112.48(13) yes . .
C(8) C(11) C(13) 110.82(13) yes . .
C(12) C(11) C(13) 109.18(13) yes . .
N(2) C(14) C(15) 126.91(15) yes . .
C(14) C(15) C(16) 116.72(14) yes . .
C(14) C(15) C(20) 123.51(15) yes . .
C(16) C(15) C(20) 119.77(14) yes . .
C(15) C(16) C(17) 120.66(15) yes . .
Cl(2) C(17) C(16) 119.30(13) yes . .
Cl(2) C(17) C(18) 120.32(13) yes . .
C(16) C(17) C(18) 120.38(15) yes . .
C(17) C(18) C(19) 119.38(15) yes . .
C(18) C(19) C(20) 121.71(15) yes . .
O(2) C(20) C(15) 122.78(14) yes . .
O(2) C(20) C(19) 119.16(14) yes . .
C(15) C(20) C(19) 118.06(15) yes . .
Mn(1) O(3) H(3A) 128.320 no . .
Mn(1) O(3) H(3B) 116.732 no . .
H(3A) O(3) H(3B) 104.877 no . .
C(1) C(2) H(2) 119.623 no . .
C(3) C(2) H(2) 119.610 no . .
C(2) C(3) H(3) 120.024 no . .
C(4) C(3) H(3) 120.017 no . .
C(4) C(5) H(5) 120.012 no . .
C(6) C(5) H(5) 120.005 no . .
N(1) C(7) H(7) 116.963 no . .
C(6) C(7) H(7) 116.966 no . .
C(8) C(9) H(9A) 109.472 no . .
C(8) C(9) H(9B) 109.477 no . .
C(8) C(9) H(9C) 109.469 no . .
H(9A) C(9) H(9B) 109.473 no . .
H(9A) C(9) H(9C) 109.472 no . .
H(9B) C(9) H(9C) 109.465 no . .
C(8) C(10) H(10A) 109.472 no . .
C(8) C(10) H(10B) 109.469 no . .
C(8) C(10) H(10C) 109.476 no . .
H(10A) C(10) H(10B) 109.469 no . .
H(10A) C(10) H(10C) 109.467 no . .
H(10B) C(10) H(10C) 109.475 no . .
C(11) C(12) H(12A) 109.472 no . .
C(11) C(12) H(12B) 109.469 no . .
C(11) C(12) H(12C) 109.471 no . .
H(12A) C(12) H(12B) 109.472 no . .
H(12A) C(12) H(12C) 109.470 no . .
H(12B) C(12) H(12C) 109.473 no . .
C(11) C(13) H(13A) 109.474 no . .
C(11) C(13) H(13B) 109.478 no . .
C(11) C(13) H(13C) 109.467 no . .
H(13A) C(13) H(13B) 109.472 no . .
H(13A) C(13) H(13C) 109.474 no . .
H(13B) C(13) H(13C) 109.463 no . .
N(2) C(14) H(14) 116.544 no . .
C(15) C(14) H(14) 116.550 no . .
C(15) C(16) H(16) 119.667 no . .
C(17) C(16) H(16) 119.676 no . .
C(17) C(18) H(18) 120.314 no . .
C(19) C(18) H(18) 120.310 no . .
C(18) C(19) H(19) 119.142 no . .
C(20) C(19) H(19) 119.143 no . .

loop_
_geom_bond_atom_site_label_1
_geom_bond_atom_site_label_2
_geom_bond_distance
_geom_bond_publ_flag
_geom_bond_site_symmetry_2
Mn(1) O(1) 1.9164(12) yes .
Mn(1) O(1) 2.3820(14) yes 3_566
Mn(1) O(2) 1.8921(13) yes .
Mn(1) O(3) 2.2272(15) yes .
Mn(1) N(1) 1.9890(15) yes .
Mn(1) N(2) 1.9787(14) yes .
Cl(1) C(4) 1.7373(18) yes .
Cl(2) C(17) 1.7399(18) yes .
Cl(21) O(22) 1.4211(17) yes .
Cl(21) O(23) 1.4396(15) yes .
Cl(21) O(24) 1.4349(14) yes .
Cl(21) O(25) 1.4412(15) yes .
O(1) C(1) 1.342(2) yes .
O(2) C(20) 1.336(2) yes .
N(1) C(7) 1.286(3) yes .
N(1) C(8) 1.509(2) yes .
N(2) C(11) 1.513(2) yes .
N(2) C(14) 1.293(3) yes .
C(1) C(2) 1.404(3) yes .
C(1) C(6) 1.414(3) yes .
C(2) C(3) 1.384(3) yes .
C(3) C(4) 1.392(3) yes .
C(4) C(5) 1.377(3) yes .
C(5) C(6) 1.409(3) yes .
C(6) C(7) 1.447(3) yes .
C(8) C(9) 1.532(3) yes .
C(8) C(10) 1.531(3) yes .
C(8) C(11) 1.569(3) yes .
C(11) C(12) 1.535(3) yes .
C(11) C(13) 1.535(3) yes .
C(14) C(15) 1.438(3) yes .
C(15) C(16) 1.410(3) yes .
C(15) C(20) 1.411(3) yes .
C(16) C(17) 1.372(3) yes .
C(17) C(18) 1.399(3) yes .
C(18) C(19) 1.386(3) yes .
C(19) C(20) 1.405(3) yes .
O(3) H(3A) 0.788 no .
O(3) H(3B) 0.836 no .
C(2) H(2) 0.950 no .
C(3) H(3) 0.950 no .
C(5) H(5) 0.950 no .
C(7) H(7) 0.950 no .
C(9) H(9A) 0.980 no .
C(9) H(9B) 0.980 no .
C(9) H(9C) 0.980 no .
C(10) H(10A) 0.980 no .
C(10) H(10B) 0.980 no .
C(10) H(10C) 0.980 no .
C(12) H(12A) 0.980 no .
C(12) H(12B) 0.980 no .
C(12) H(12C) 0.980 no .
C(13) H(13A) 0.980 no .
C(13) H(13B) 0.980 no .
C(13) H(13C) 0.980 no .
C(14) H(14) 0.950 no .
C(16) H(16) 0.950 no .
C(18) H(18) 0.950 no .
C(19) H(19) 0.950 no .

loop_
_geom_contact_atom_site_label_1
_geom_contact_atom_site_label_2
_geom_contact_distance
_geom_contact_publ_flag
_geom_contact_site_symmetry_2
Cl(2) O(22) 2.986(2) no 1_545
O(2) O(3) 2.7908(19) no 3_666
O(3) O(2) 2.7908(19) no 3_666
O(3) O(3) 3.549(2) no 3_666
O(3) O(25) 2.835(2) no .
O(3) C(10) 3.347(3) no 1_655
O(3) C(19) 3.474(3) no 3_666
O(3) C(20) 3.445(3) no 3_666
O(22) Cl(2) 2.986(2) no 1_565
O(22) C(5) 3.399(3) no .
O(22) C(18) 3.422(3) no 3_666
O(22) C(19) 3.586(3) no 3_666
O(23) C(9) 3.505(3) no 1_655
O(23) C(13) 3.422(3) no 2_655
O(23) C(14) 3.318(3) no 2_655
O(23) C(19) 3.417(3) no 3_666
O(24) C(2) 3.291(3) no 4_564
O(24) C(3) 3.307(3) no 4_564
O(24) C(14) 3.275(3) no 2_655
O(24) C(15) 3.463(3) no 2_655
O(24) C(16) 3.337(3) no 2_655
O(25) O(3) 2.835(2) no .
O(25) N(1) 3.152(3) no .
O(25) C(6) 3.371(3) no .
O(25) C(7) 2.916(3) no .
O(25) C(9) 3.371(3) no .
O(25) C(12) 3.376(3) no .
O(25) C(19) 3.514(3) no 3_666
N(1) O(25) 3.152(3) no .
C(2) O(24) 3.291(3) no 4_565
C(3) O(24) 3.307(3) no 4_565
C(3) C(16) 3.596(3) no 3_666
C(3) C(17) 3.440(3) no 3_666
C(3) C(18) 3.542(3) no 3_666
C(4) C(18) 3.462(3) no 3_666
C(5) O(22) 3.399(3) no .
C(6) O(25) 3.371(3) no .
C(7) O(25) 2.916(3) no .
C(9) O(23) 3.505(3) no 1_455
C(9) O(25) 3.371(3) no .
C(9) C(16) 3.569(3) no 2_555
C(10) O(3) 3.347(3) no 1_455
C(12) O(25) 3.376(3) no .
C(13) O(23) 3.422(3) no 2_645
C(14) O(23) 3.318(3) no 2_645
C(14) O(24) 3.275(3) no 2_645
C(15) O(24) 3.463(3) no 2_645
C(16) O(24) 3.337(3) no 2_645
C(16) C(3) 3.596(3) no 3_666
C(16) C(9) 3.569(3) no 2_545
C(17) C(3) 3.440(3) no 3_666
C(18) O(22) 3.422(3) no 3_666
C(18) C(3) 3.542(3) no 3_666
C(18) C(4) 3.462(3) no 3_666
C(19) O(3) 3.474(3) no 3_666
C(19) O(22) 3.586(3) no 3_666
C(19) O(23) 3.417(3) no 3_666
C(19) O(25) 3.514(3) no 3_666
C(20) O(3) 3.445(3) no 3_666
Mn(1) H(3A) 3.2872 no 3_666
Cl(1) H(9C) 3.3541 no 4_565
Cl(1) H(12B) 3.1460 no 4_565
Cl(1) H(13A) 3.3048 no 4_565
Cl(1) H(18) 3.5675 no 1_565
Cl(2) H(9C) 3.5654 no 2_545
Cl(2) H(10B) 3.3813 no 2_545
Cl(2) H(12B) 3.2398 no 2_645
Cl(2) H(12C) 3.5260 no 2_645
Cl(2) H(13A) 3.2129 no 2_545
Cl(2) H(18) 3.4065 no 3_656
Cl(21) H(3B) 3.3079 no .
Cl(21) H(9A) 3.2362 no .
Cl(21) H(10C) 3.5908 no 1_655
Cl(21) H(12C) 3.2150 no 2_655
Cl(21) H(13B) 3.5323 no 2_555
Cl(21) H(13C) 3.5842 no 2_655
Cl(21) H(14) 3.1835 no 2_655
Cl(21) H(16) 3.4946 no 2_655
Cl(21) H(18) 3.5587 no 3_666
Cl(21) H(19) 2.9123 no 3_666
O(1) H(3A) 3.2997 no 3_666
O(2) H(3A) 2.0125 no 3_666
O(2) H(3B) 3.0126 no 3_666
O(3) H(3A) 3.0554 no 3_666
O(3) H(10A) 3.1145 no 1_655
O(3) H(10C) 2.7690 no 1_655
O(3) H(19) 2.9831 no 3_666
O(22) H(5) 2.9842 no .
O(22) H(12C) 3.0961 no 2_655
O(22) H(13A) 3.3917 no 2_555
O(22) H(13B) 3.1608 no 2_555
O(22) H(18) 2.7362 no 3_666
O(22) H(19) 3.0501 no 3_666
O(23) H(7) 2.9026 no 1_655
O(23) H(9B) 2.5332 no 1_655
O(23) H(10C) 3.0212 no 1_655
O(23) H(12C) 3.1165 no 2_655
O(23) H(13C) 2.4582 no 2_655
O(23) H(14) 2.4187 no 2_655
O(23) H(16) 3.0632 no 2_655
O(23) H(18) 3.4547 no 3_666
O(23) H(19) 2.6094 no 3_666
O(24) H(2) 2.6549 no 4_564
O(24) H(3) 2.6939 no 4_564
O(24) H(9A) 2.9419 no .
O(24) H(12C) 2.9894 no 2_655
O(24) H(13B) 2.8647 no 2_555
O(24) H(14) 2.8821 no 2_655
O(24) H(16) 3.0244 no 2_655
O(25) H(3A) 3.2277 no .
O(25) H(3B) 2.0125 no .
O(25) H(7) 3.0052 no .
O(25) H(9A) 2.5037 no .
O(25) H(10C) 2.9756 no 1_655
O(25) H(12A) 2.4718 no .
O(25) H(12B) 3.5809 no .
O(25) H(19) 2.6573 no 3_666
C(3) H(9A) 3.3751 no 4_565
C(3) H(9C) 3.2488 no 4_565
C(4) H(9C) 3.5881 no 4_565
C(4) H(18) 3.4777 no 3_666
C(9) H(3) 3.1004 no 4_564
C(9) H(14) 3.5276 no 2_555
C(9) H(16) 2.8325 no 2_555
C(10) H(3A) 3.3049 no 1_455
C(10) H(3B) 3.2462 no 1_455
C(10) H(12A) 3.2709 no 1_455
C(10) H(12C) 3.5054 no 1_455
C(12) H(10B) 3.2494 no 1_655
C(14) H(9B) 3.5088 no 2_545
C(16) H(3) 3.2375 no 3_666
C(16) H(9B) 3.2203 no 2_545
C(16) H(9C) 3.0062 no 2_545
C(17) H(3) 3.2233 no 3_666
C(17) H(9C) 3.5785 no 2_545
C(19) H(3A) 3.0249 no 3_666
C(19) H(3B) 3.1177 no 3_666
C(20) H(3A) 2.7713 no 3_666
C(20) H(3B) 3.4240 no 3_666
H(2) O(24) 2.6549 no 4_565
H(3) O(24) 2.6939 no 4_565
H(3) C(9) 3.1004 no 4_565
H(3) C(16) 3.2375 no 3_666
H(3) C(17) 3.2233 no 3_666
H(3) H(9A) 2.6021 no 4_565
H(3) H(9B) 3.5641 no 4_565
H(3) H(9C) 2.7588 no 4_565
H(3) H(12B) 2.8428 no 4_565
H(3) H(16) 3.4014 no 3_666
H(3A) Mn(1) 3.2872 no 3_666
H(3A) O(1) 3.2997 no 3_666
H(3A) O(2) 2.0125 no 3_666
H(3A) O(3) 3.0554 no 3_666
H(3A) O(25) 3.2277 no .
H(3A) C(10) 3.3049 no 1_655
H(3A) C(19) 3.0249 no 3_666
H(3A) C(20) 2.7713 no 3_666
H(3A) H(3A) 2.7047 no 3_666
H(3A) H(10A) 2.9959 no 1_655
H(3A) H(10C) 2.7287 no 1_655
H(3A) H(19) 2.6732 no 3_666
H(3B) Cl(21) 3.3079 no .
H(3B) O(2) 3.0126 no 3_666
H(3B) O(25) 2.0125 no .
H(3B) C(10) 3.2462 no 1_655
H(3B) C(19) 3.1177 no 3_666
H(3B) C(20) 3.4240 no 3_666
H(3B) H(10A) 3.2639 no 1_655
H(3B) H(10B) 3.5675 no 1_655
H(3B) H(10C) 2.4947 no 1_655
H(3B) H(19) 2.4741 no 3_666
H(5) O(22) 2.9842 no .
H(5) H(13A) 3.4558 no 2_555
H(5) H(13C) 3.3466 no 2_555
H(7) O(23) 2.9026 no 1_455
H(7) O(25) 3.0052 no .
H(7) H(13C) 3.2828 no 2_555
H(9A) Cl(21) 3.2362 no .
H(9A) O(24) 2.9419 no .
H(9A) O(25) 2.5037 no .
H(9A) C(3) 3.3751 no 4_564
H(9A) H(3) 2.6021 no 4_564
H(9A) H(16) 3.5231 no 2_555
H(9B) O(23) 2.5332 no 1_455
H(9B) C(14) 3.5088 no 2_555
H(9B) C(16) 3.2203 no 2_555
H(9B) H(3) 3.5641 no 4_564
H(9B) H(13C) 3.2037 no 2_555
H(9B) H(14) 2.7690 no 2_555
H(9B) H(16) 2.3907 no 2_555
H(9C) Cl(1) 3.3541 no 4_564
H(9C) Cl(2) 3.5654 no 2_555
H(9C) C(3) 3.2488 no 4_564
H(9C) C(4) 3.5881 no 4_564
H(9C) C(16) 3.0062 no 2_555
H(9C) C(17) 3.5785 no 2_555
H(9C) H(3) 2.7588 no 4_564
H(9C) H(16) 2.4186 no 2_555
H(10A) O(3) 3.1145 no 1_455
H(10A) H(3A) 2.9959 no 1_455
H(10A) H(3B) 3.2639 no 1_455
H(10A) H(12A) 3.5124 no 1_455
H(10A) H(12C) 3.5580 no 1_455
H(10B) Cl(2) 3.3813 no 2_555
H(10B) C(12) 3.2494 no 1_455
H(10B) H(3B) 3.5675 no 1_455
H(10B) H(12A) 2.8676 no 1_455
H(10B) H(12B) 3.5924 no 1_455
H(10B) H(12C) 2.8339 no 1_455
H(10B) H(16) 3.2331 no 2_555
H(10C) Cl(21) 3.5908 no 1_455
H(10C) O(3) 2.7690 no 1_455
H(10C) O(23) 3.0212 no 1_455
H(10C) O(25) 2.9756 no 1_455
H(10C) H(3A) 2.7287 no 1_455
H(10C) H(3B) 2.4947 no 1_455
H(10C) H(12A) 2.9390 no 1_455
H(10C) H(16) 3.5473 no 2_555
H(12A) O(25) 2.4718 no .
H(12A) C(10) 3.2709 no 1_655
H(12A) H(10A) 3.5124 no 1_655
H(12A) H(10B) 2.8676 no 1_655
H(12A) H(10C) 2.9390 no 1_655
H(12B) Cl(1) 3.1460 no 4_564
H(12B) Cl(2) 3.2398 no 2_655
H(12B) O(25) 3.5809 no .
H(12B) H(3) 2.8428 no 4_564
H(12B) H(10B) 3.5924 no 1_655
H(12C) Cl(2) 3.5260 no 2_655
H(12C) Cl(21) 3.2150 no 2_645
H(12C) O(22) 3.0961 no 2_645
H(12C) O(23) 3.1165 no 2_645
H(12C) O(24) 2.9894 no 2_645
H(12C) C(10) 3.5054 no 1_655
H(12C) H(10A) 3.5580 no 1_655
H(12C) H(10B) 2.8339 no 1_655
H(13A) Cl(1) 3.3048 no 4_564
H(13A) Cl(2) 3.2129 no 2_555
H(13A) O(22) 3.3917 no 2_545
H(13A) H(5) 3.4558 no 2_545
H(13B) Cl(21) 3.5323 no 2_545
H(13B) O(22) 3.1608 no 2_545
H(13B) O(24) 2.8647 no 2_545
H(13C) Cl(21) 3.5842 no 2_645
H(13C) O(23) 2.4582 no 2_645
H(13C) H(5) 3.3466 no 2_545
H(13C) H(7) 3.2828 no 2_545
H(13C) H(9B) 3.2037 no 2_545
H(14) Cl(21) 3.1835 no 2_645
H(14) O(23) 2.4187 no 2_645
H(14) O(24) 2.8821 no 2_645
H(14) C(9) 3.5276 no 2_545
H(14) H(9B) 2.7690 no 2_545
H(16) Cl(21) 3.4946 no 2_645
H(16) O(23) 3.0632 no 2_645
H(16) O(24) 3.0244 no 2_645
H(16) C(9) 2.8325 no 2_545
H(16) H(3) 3.4014 no 3_666
H(16) H(9A) 3.5231 no 2_545
H(16) H(9B) 2.3907 no 2_545
H(16) H(9C) 2.4186 no 2_545
H(16) H(10B) 3.2331 no 2_545
H(16) H(10C) 3.5473 no 2_545
H(18) Cl(1) 3.5675 no 1_545
H(18) Cl(2) 3.4065 no 3_656
H(18) Cl(21) 3.5587 no 3_666
H(18) O(22) 2.7362 no 3_666
H(18) O(23) 3.4547 no 3_666
H(18) C(4) 3.4777 no 3_666
H(19) Cl(21) 2.9123 no 3_666
H(19) O(3) 2.9831 no 3_666
H(19) O(22) 3.0501 no 3_666
H(19) O(23) 2.6094 no 3_666
H(19) O(25) 2.6573 no 3_666
H(19) H(3A) 2.6732 no 3_666
H(19) H(3B) 2.4741 no 3_666

loop_
_geom_hbond_atom_site_label_D
_geom_hbond_atom_site_label_H
_geom_hbond_atom_site_label_A
_geom_hbond_site_symmetry_A
_geom_hbond_distance_DA
_geom_hbond_distance_DH
_geom_hbond_distance_HA
_geom_hbond_angle_DHA
_geom_hbond_publ_flag
O(3) H(3A) O(2) 3_666 2.7908(19) 0.788 2.012 169.4 no
O(3) H(3B) O(25) . 2.835(2) 0.836 2.013 168.0 no
